data_2204918
loop_
_publ_author_name
'Wuyts, Cindy'
'Vande Velde, Christophe M. L.'
'Geise, Herman J.'
'Blockhuys, Frank'

_publ_section_title
;
 4-Hydroxy-2,6-dimethoxybenzaldehyde
;
_journal_issue 1
_journal_name_full 'Acta Crystallographica Section E'
_journal_page_first o79
_journal_page_last o80
_journal_paper_doi 10.1107/S1600536804030053
_journal_volume 61
_journal_year 2005
_chemical_formula_iupac 'C9 H10 O4'
_chemical_formula_moiety 'C9 H10 O4'
_chemical_formula_sum 'C9 H10 O4'
_chemical_formula_weight 182.17
_chemical_name_common 4-hydroxy-2,6-dimethoxybenzaldehyde
_chemical_name_systematic
;
4-hydroxy-2,6-dimethoxybenzaldehyde
;
_space_group_IT_number 14
_symmetry_cell_setting monoclinic
_symmetry_space_group_name_Hall '-P 2ybc'
_symmetry_space_group_name_H-M 'P 1 21/c 1'
_atom_sites_solution_hydrogens geom
_atom_sites_solution_primary direct
_atom_sites_solution_secondary difmap
_audit_creation_method SHELXL-97
_cell_angle_alpha 90.00
_cell_angle_beta 91.91(5)
_cell_angle_gamma 90.00
_cell_formula_units_Z 4
_cell_length_a 7.518(3)
_cell_length_b 14.801(10)
_cell_length_c 7.678(6)
_cell_measurement_reflns_used 25
_cell_measurement_temperature 293(2)
_cell_measurement_theta_max 18.50
_cell_measurement_theta_min 6.73
_cell_volume 853.9(9)
_computing_cell_refinement 'CAD-4 EXPRESS'
_computing_data_collection 'CAD-4 EXPRESS (Enraf--Nonius, 1994)'
_computing_data_reduction 'XCAD4 (Harms & Wocadlo, 1995)'
_computing_molecular_graphics
;
ORTEP-3 for Windows (Farrugia, 1997) and
MERCURY (Version 1.2.1; Bruno et al., 2002)
;
_computing_publication_material 'WinGX (Version 1.64; Farrugia, 1999) and PLATON (Spek, 2003)'
_computing_structure_refinement 'SHELXL97 (Sheldrick, 1997)'
_computing_structure_solution 'SHELXS97 (Sheldrick, 1997)'
_diffrn_ambient_temperature 293(2)
_diffrn_measured_fraction_theta_full 0.998
_diffrn_measured_fraction_theta_max 0.998
_diffrn_measurement_device_type 'Enraf-Nonius MACH3'
_diffrn_measurement_method \w/2\q
_diffrn_radiation_monochromator graphite
_diffrn_radiation_source 'fine-focus sealed tube'
_diffrn_radiation_type MoK\a
_diffrn_radiation_wavelength 0.71073
_diffrn_reflns_av_R_equivalents 0.1435
_diffrn_reflns_av_sigmaI/netI 0.1099
_diffrn_reflns_limit_h_max 0
_diffrn_reflns_limit_h_min -9
_diffrn_reflns_limit_k_max 17
_diffrn_reflns_limit_k_min -17
_diffrn_reflns_limit_l_max 9
_diffrn_reflns_limit_l_min -9
_diffrn_reflns_number 3263
_diffrn_reflns_theta_full 25.32
_diffrn_reflns_theta_max 25.32
_diffrn_reflns_theta_min 2.71
_diffrn_standards_decay_% -2
_diffrn_standards_interval_time 60
_diffrn_standards_number 3
_exptl_absorpt_coefficient_mu 0.112
_exptl_absorpt_correction_type none
_exptl_crystal_colour yellow--orange
_exptl_crystal_density_diffrn 1.417
_exptl_crystal_density_method 'not measured'
_exptl_crystal_description prism
_exptl_crystal_F_000 384
_exptl_crystal_size_max 0.36
_exptl_crystal_size_mid 0.32
_exptl_crystal_size_min 0.26
_refine_diff_density_max 0.233
_refine_diff_density_min -0.272
_refine_ls_extinction_method none
_refine_ls_goodness_of_fit_ref 0.968
_refine_ls_hydrogen_treatment refall
_refine_ls_matrix_type full
_refine_ls_number_parameters 158
_refine_ls_number_reflns 1548
_refine_ls_number_restraints 0
_refine_ls_restrained_S_all 0.968
_refine_ls_R_factor_all 0.1294
_refine_ls_R_factor_gt 0.0537
_refine_ls_shift/su_max 0.000
_refine_ls_shift/su_mean 0.000
_refine_ls_structure_factor_coef Fsqd
_refine_ls_weighting_details 'calc w = 1/[\s^2^(Fo^2^)+(0.0361P)^2^] where P = (Fo^2^+2Fc^2^)/3'
_refine_ls_weighting_scheme calc
_refine_ls_wR_factor_gt 0.0964
_refine_ls_wR_factor_ref 0.1199
_reflns_number_gt 748
_reflns_number_total 1548
_reflns_threshold_expression I>2\s(I)
_cod_data_source_file lh6314.cif
_cod_data_source_block I
_cod_original_sg_symbol_H-M 'P 21/c'
_cod_database_code 2204918
_cod_database_fobs_code 2204918

loop_
_symmetry_equiv_pos_as_xyz
'x, y, z'
'-x, y+1/2, -z+1/2'
'-x, -y, -z'
'x, -y-1/2, z-1/2'

loop_
_atom_site_label
_atom_site_fract_x
_atom_site_fract_y
_atom_site_fract_z
_atom_site_U_iso_or_equiv
_atom_site_adp_type
_atom_site_calc_flag
_atom_site_occupancy
_atom_site_type_symbol
O2 -0.3077(3) 0.74689(14) 0.3638(3) 0.0556(6) Uani d 1 O
O4 -0.3086(3) 1.06529(15) 0.3875(3) 0.0639(7) Uani d 1 O
O6 0.1869(3) 0.90453(14) 0.1655(3) 0.0566(6) Uani d 1 O
O21 0.1544(3) 0.72263(14) 0.1601(3) 0.0625(7) Uani d 1 O
C1 -0.0611(3) 0.82562(19) 0.2632(3) 0.0413(7) Uani d 1 C
C2 -0.2325(4) 0.82831(18) 0.3368(4) 0.0422(7) Uani d 1 C
C3 -0.3127(4) 0.9088(2) 0.3770(4) 0.0452(7) Uani d 1 C
C4 -0.2246(4) 0.98857(19) 0.3462(4) 0.0432(7) Uani d 1 C
C5 -0.0554(4) 0.9894(2) 0.2754(4) 0.0475(8) Uani d 1 C
C6 0.0232(4) 0.9090(2) 0.2341(4) 0.0442(7) Uani d 1 C
C21 0.0135(5) 0.7393(2) 0.2286(5) 0.0548(8) Uani d 1 C
C22 -0.4804(6) 0.7453(3) 0.4384(7) 0.0625(10) Uani d 1 C
C26 0.2832(5) 0.9862(3) 0.1479(6) 0.0560(10) Uani d 1 C
H3 -0.419(4) 0.9119(19) 0.430(3) 0.051(9) Uiso d 1 H
H4 -0.243(5) 1.114(3) 0.368(4) 0.092(14) Uiso d 1 H
H5 -0.010(4) 1.042(2) 0.259(3) 0.043(8) Uiso d 1 H
H21 -0.065(4) 0.687(2) 0.264(4) 0.077(11) Uiso d 1 H
H221 -0.479(4) 0.775(2) 0.552(4) 0.072(12) Uiso d 1 H
H222 -0.506(6) 0.687(3) 0.441(5) 0.103(15) Uiso d 1 H
H223 -0.566(4) 0.779(2) 0.364(4) 0.048(9) Uiso d 1 H
H261 0.304(4) 1.017(2) 0.268(4) 0.077(11) Uiso d 1 H
H262 0.396(5) 0.971(3) 0.111(4) 0.083(12) Uiso d 1 H
H263 0.220(4) 1.026(2) 0.068(4) 0.071(12) Uiso d 1 H

loop_
_atom_site_aniso_label
_atom_site_aniso_U_11
_atom_site_aniso_U_22
_atom_site_aniso_U_33
_atom_site_aniso_U_12
_atom_site_aniso_U_13
_atom_site_aniso_U_23
O2 0.0428(12) 0.0376(12) 0.0875(15) -0.0045(11) 0.0175(10) 0.0020(11)
O4 0.0493(14) 0.0338(12) 0.1107(19) 0.0027(13) 0.0334(12) -0.0029(12)
O6 0.0421(12) 0.0447(12) 0.0845(16) -0.0003(12) 0.0244(10) -0.0047(11)
O21 0.0534(14) 0.0414(12) 0.0940(18) 0.0060(13) 0.0197(12) -0.0108(12)
C1 0.0374(17) 0.0356(17) 0.0511(18) -0.0001(15) 0.0055(13) -0.0002(14)
C2 0.0371(17) 0.0367(17) 0.0530(18) -0.0019(16) 0.0063(13) 0.0011(14)
C3 0.0350(17) 0.0442(17) 0.0572(18) -0.0018(18) 0.0138(14) 0.0027(15)
C4 0.0355(17) 0.0363(16) 0.0586(19) 0.0043(16) 0.0130(13) 0.0002(15)
C5 0.0415(19) 0.0385(19) 0.063(2) -0.0035(17) 0.0140(16) 0.0014(16)
C6 0.0331(16) 0.0445(16) 0.0557(19) -0.0003(17) 0.0102(13) 0.0000(16)
C21 0.0433(19) 0.0415(18) 0.080(2) 0.0021(19) 0.0151(17) -0.0041(18)
C22 0.050(2) 0.050(2) 0.089(3) -0.010(2) 0.020(2) 0.006(2)
C26 0.0379(19) 0.053(2) 0.078(3) -0.0057(19) 0.0192(19) 0.004(2)

loop_
_atom_type_symbol
_atom_type_description
_atom_type_scat_dispersion_real
_atom_type_scat_dispersion_imag
_atom_type_scat_source
C C 0.0033 0.0016 'International Tables Vol C Tables 4.2.6.8 and 6.1.1.4'
H H 0.0000 0.0000 'International Tables Vol C Tables 4.2.6.8 and 6.1.1.4'
O O 0.0106 0.0060 'International Tables Vol C Tables 4.2.6.8 and 6.1.1.4'

loop_
_geom_angle_atom_site_label_1
_geom_angle_atom_site_label_2
_geom_angle_atom_site_label_3
_geom_angle
C6 O6 C26 117.9(3)
C6 C1 C2 117.1(3)
C6 C1 C21 125.0(2)
C2 C1 C21 117.8(3)
O6 C6 C5 122.5(3)
O6 C6 C1 115.9(2)
C5 C6 C1 121.6(3)
C2 C3 C4 119.2(3)
C2 C3 H3 122.9(19)
C4 C3 H3 117.8(19)
C4 O4 H4 112(2)
C6 C5 C4 119.2(3)
C6 C5 H5 125(2)
C4 C5 H5 116(2)
O2 C2 C3 123.4(2)
O2 C2 C1 115.1(2)
C3 C2 C1 121.5(3)
C2 O2 C22 117.7(3)
O4 C4 C3 116.9(3)
O4 C4 C5 121.7(3)
C3 C4 C5 121.4(3)
O6 C26 H261 110.6(19)
O6 C26 H262 107(3)
H261 C26 H262 105(3)
O6 C26 H263 109.9(19)
H261 C26 H263 111(3)
H262 C26 H263 113(3)
O21 C21 C1 127.8(3)
O21 C21 H21 118.7(19)
C1 C21 H21 113.4(18)
O2 C22 H221 111.5(19)
O2 C22 H222 103(3)
H221 C22 H222 114(3)
O2 C22 H223 110.0(16)
H221 C22 H223 106(3)
H222 C22 H223 112(3)

loop_
_geom_bond_atom_site_label_1
_geom_bond_atom_site_label_2
_geom_bond_distance
O6 C6 1.356(3)
O6 C26 1.418(4)
C1 C6 1.409(4)
C1 C2 1.425(4)
C1 C21 1.425(4)
C6 C5 1.370(4)
C3 C2 1.374(4)
C3 C4 1.378(4)
C3 H3 0.91(3)
O4 C4 1.342(4)
O4 H4 0.89(4)
C5 C4 1.400(4)
C5 H5 0.86(3)
C2 O2 1.350(3)
O2 C22 1.437(4)
O21 C21 1.223(4)
C26 H261 1.03(3)
C26 H262 0.93(4)
C26 H263 0.96(4)
C21 H21 1.02(4)
C22 H221 0.98(3)
C22 H222 0.88(4)
C22 H223 0.99(3)

loop_
_geom_torsion_atom_site_label_1
_geom_torsion_atom_site_label_2
_geom_torsion_atom_site_label_3
_geom_torsion_atom_site_label_4
_geom_torsion
C26 O6 C6 C5 4.4(5)
C26 O6 C6 C1 -174.7(3)
C2 C1 C6 O6 179.4(3)
C21 C1 C6 O6 0.9(4)
C2 C1 C6 C5 0.4(4)
C21 C1 C6 C5 -178.1(3)
O6 C6 C5 C4 -179.8(3)
C1 C6 C5 C4 -0.8(4)
C4 C3 C2 O2 179.4(3)
C4 C3 C2 C1 -0.3(4)
C6 C1 C2 O2 -179.5(3)
C21 C1 C2 O2 -0.9(4)
C6 C1 C2 C3 0.2(4)
C21 C1 C2 C3 178.8(3)
C3 C2 O2 C22 0.1(4)
C1 C2 O2 C22 179.7(3)
C2 C3 C4 O4 179.9(3)
C2 C3 C4 C5 -0.2(4)
C6 C5 C4 O4 -179.3(3)
C6 C5 C4 C3 0.8(5)
C6 C1 C21 O21 -4.7(6)
C2 C1 C21 O21 176.9(4)

loop_
_cod_related_entry_id
_cod_related_entry_database
_cod_related_entry_code
1 ChemSpider 461633
